data_1572761
loop_
_publ_author_name
'Fracassa, Alessandro'
'Calogero, Francesco'
'Pavan, Giulio'
'Nikolaou, Pavlos'
'Fermi, Andrea'
'Ceroni, Paola'
'Paolucci, Francesco'
'Cozzi, Pier Giorgio'
'Scattolin, Thomas'
'Demitri, Nicola'
'Negri, Fabrizia'
'Gualandi, Andrea'
'Aliprandi, Alessandro'
'Valenti, Giovanni'

_publ_section_title
;
 Tunable electrochemiluminescence of TADF luminophores: manipulating
 efficiency and unveiling water-soluble emitters.
;
_journal_issue 43
_journal_name_full 'Chemical science'
_journal_page_first 17892
_journal_page_last 17899
_journal_paper_doi 10.1039/d4sc04986a
_journal_volume 15
_journal_year 2024
_chemical_formula_moiety 'C49 H36 N8, 0.5(C H2 Cl2)'
_chemical_formula_sum 'C49.5 H37 Cl N8'
_chemical_formula_weight 779.32
_space_group_crystal_system monoclinic
_space_group_IT_number 14
_space_group_name_Hall '-P 2ybc'
_space_group_name_H-M_alt 'P 1 21/c 1'
_atom_sites_solution_hydrogens geom
_atom_sites_solution_primary direct
_atom_sites_solution_secondary difmap
_audit_creation_method SHELXL-2018/3
_audit_update_record
;
2024-06-01 deposited with the CCDC.	2024-09-19 downloaded from the CCDC.
;
_cell_angle_alpha 90
_cell_angle_beta 97.56(3)
_cell_angle_gamma 90
_cell_formula_units_Z 4
_cell_length_a 13.982(3)
_cell_length_b 12.019(2)
_cell_length_c 23.870(5)
_cell_measurement_reflns_used 47926
_cell_measurement_temperature 100(2)
_cell_measurement_theta_max 31.075
_cell_measurement_theta_min 1.282
_cell_volume 3976.5(14)
_computing_cell_refinement 'XDS (Kabsch, 2010)'
_computing_data_collection 'Elettra XRD2 Data Collection SW'
_computing_data_reduction 'XDS (Kabsch, 2010)'
_computing_molecular_graphics 'Ortep3 for Windows - Coot'
_computing_publication_material 'enCIFer - publCIF'
_computing_structure_refinement 'SHELXL-2018/3 (Sheldrick, 2015)'
_computing_structure_solution 'SHELXT (Sheldrick, 2015)'
_diffrn_ambient_temperature 100(2)
_diffrn_measured_fraction_theta_full 0.997
_diffrn_measured_fraction_theta_max 0.898
_diffrn_measurement_device_type
;
'Arinax MD2s Goniometer, Pilatus 6M detector'
;
_diffrn_measurement_method 'Rotating crystal'
_diffrn_radiation_type Synchrotron
_diffrn_radiation_wavelength 0.620
_diffrn_reflns_av_R_equivalents 0.0336
_diffrn_reflns_av_unetI/netI 0.0224
_diffrn_reflns_Laue_measured_fraction_full 0.997
_diffrn_reflns_Laue_measured_fraction_max 0.898
_diffrn_reflns_limit_h_max 23
_diffrn_reflns_limit_h_min -23
_diffrn_reflns_limit_k_max 19
_diffrn_reflns_limit_k_min -19
_diffrn_reflns_limit_l_max 37
_diffrn_reflns_limit_l_min -37
_diffrn_reflns_number 92549
_diffrn_reflns_point_group_measured_fraction_full 0.997
_diffrn_reflns_point_group_measured_fraction_max 0.898
_diffrn_reflns_theta_full 21.839
_diffrn_reflns_theta_max 31.075
_diffrn_reflns_theta_min 1.282
_diffrn_source 'Elettra Synchrotron - XRD2 BL'
_diffrn_standards_decay_% 0
_diffrn_standards_interval_count 0
_diffrn_standards_number 0
_exptl_absorpt_coefficient_mu 0.103
_exptl_absorpt_correction_type none
_exptl_crystal_colour Yellow
_exptl_crystal_density_diffrn 1.302
_exptl_crystal_description 'Thick rods'
_exptl_crystal_F_000 1628
_exptl_crystal_size_max 0.100
_exptl_crystal_size_mid 0.050
_exptl_crystal_size_min 0.020
_refine_diff_density_max 0.538
_refine_diff_density_min -0.583
_refine_diff_density_rms 0.063
_refine_ls_extinction_method none
_refine_ls_goodness_of_fit_ref 1.018
_refine_ls_hydrogen_treatment constr
_refine_ls_matrix_type full
_refine_ls_number_parameters 560
_refine_ls_number_reflns 17263
_refine_ls_number_restraints 21
_refine_ls_restrained_S_all 1.020
_refine_ls_R_factor_all 0.0540
_refine_ls_R_factor_gt 0.0497
_refine_ls_shift/su_max 0.004
_refine_ls_shift/su_mean 0.000
_refine_ls_structure_factor_coef Fsqd
_refine_ls_weighting_details 'w=1/[\s^2^(Fo^2^)+(0.0818P)^2^+0.7499P] where P=(Fo^2^+2Fc^2^)/3'
_refine_ls_weighting_scheme calc
_refine_ls_wR_factor_gt 0.1385
_refine_ls_wR_factor_ref 0.1428
_reflns_Friedel_coverage 0.000
_reflns_number_gt 15309
_reflns_number_total 17263
_reflns_threshold_expression 'I > 2\s(I)'
_cod_data_source_file d4sc04986a2.cif
_cod_data_source_block 2GP
_cod_depositor_comments 'Adding full bibliography for 1572761.cif.'
_cod_original_cell_volume 3976.4(14)
_cod_original_sg_symbol_H-M 'P 21/c'
_cod_original_formula_sum 'C49.50 H37 Cl N8'
_cod_database_code 1572761
_shelx_shelxl_version_number 2018/3
_shelx_space_group_comment
;
The symmetry employed for this shelxl refinement is uniquely defined
by the following loop, which should always be used as a source of
symmetry information in preference to the above space-group names.
They are only intended as comments.
;
_shelx_estimated_absorpt_t_min 0.990
_shelx_estimated_absorpt_t_max 0.998

loop_
_space_group_symop_operation_xyz
'x, y, z'
'-x, y+1/2, -z+1/2'
'-x, -y, -z'
'x, -y-1/2, z-1/2'

loop_
_atom_site_label
_atom_site_type_symbol
_atom_site_fract_x
_atom_site_fract_y
_atom_site_fract_z
_atom_site_U_iso_or_equiv
_atom_site_adp_type
_atom_site_occupancy
_atom_site_site_symmetry_order
_atom_site_calc_flag
_atom_site_refinement_flags_posn
_atom_site_refinement_flags_adp
_atom_site_refinement_flags_occupancy
_atom_site_disorder_assembly
_atom_site_disorder_group
N5 N 0.41664(4) 0.56933(5) 0.35704(2) 0.01955(10) Uani 1 1 d . . . . .
N1 N 0.29762(4) 0.55858(6) 0.15615(2) 0.02191(11) Uani 1 1 d . . . . .
N3 N 0.14754(4) 0.32669(5) 0.28807(3) 0.02213(11) Uani 1 1 d . . . . .
N N 0.48513(6) 0.70775(7) 0.24056(3) 0.03107(14) Uani 1 1 d . . . . .
C6 C 0.35058(5) 0.52685(5) 0.31226(3) 0.01877(10) Uani 1 1 d . . . . .
C1 C 0.35336(5) 0.56467(6) 0.25674(3) 0.01947(11) Uani 1 1 d . . . . .
C2 C 0.28536(5) 0.52786(6) 0.21155(3) 0.01929(11) Uani 1 1 d . . . . .
C C 0.42602(5) 0.64369(6) 0.24679(3) 0.02279(12) Uani 1 1 d . . . . .
C4 C 0.21018(5) 0.41296(6) 0.27816(3) 0.01955(11) Uani 1 1 d . . . . .
C37 C 0.51566(5) 0.54078(6) 0.36018(3) 0.02002(11) Uani 1 1 d . . . . .
C43 C 0.37638(5) 0.61848(5) 0.40293(3) 0.01887(10) Uani 1 1 d . . . . .
C48 C 0.29722(5) 0.68932(6) 0.39135(3) 0.02288(12) Uani 1 1 d . . . . .
H48 H 0.274154 0.708508 0.353364 0.027 Uiso 1 1 calc R U . . .
C22 C 0.18700(5) 0.22494(6) 0.31136(3) 0.02363(12) Uani 1 1 d . . . . .
C13 C 0.21823(5) 0.60005(6) 0.11807(3) 0.02184(12) Uani 1 1 d . . . . .
C7 C 0.38121(5) 0.51980(7) 0.13420(3) 0.02424(13) Uani 1 1 d . . . . .
C28 C 0.04670(5) 0.33397(6) 0.27111(3) 0.02207(12) Uani 1 1 d . . . . .
C29 C -0.00250(6) 0.24323(7) 0.24455(3) 0.02687(13) Uani 1 1 d . . . . .
H29 H 0.031725 0.177632 0.237281 0.032 Uiso 1 1 calc R U . . .
C42 C 0.58642(5) 0.60606(6) 0.39146(3) 0.02404(12) Uani 1 1 d . . . . .
H42 H 0.568360 0.670375 0.410690 0.029 Uiso 1 1 calc R U . . .
C38 C 0.54363(5) 0.44723(7) 0.33167(3) 0.02621(13) Uani 1 1 d . . . . .
H38 H 0.496231 0.402077 0.310424 0.031 Uiso 1 1 calc R U . . .
C44 C 0.41237(6) 0.59491(7) 0.45882(3) 0.02554(13) Uani 1 1 d . . . . .
H44 H 0.467518 0.548664 0.467101 0.031 Uiso 1 1 calc R U . . .
C33 C -0.00370(6) 0.42978(7) 0.28192(3) 0.02603(13) Uani 1 1 d . . . . .
H33 H 0.029295 0.491124 0.300681 0.031 Uiso 1 1 calc R U . . .
C45 C 0.36764(7) 0.63901(8) 0.50253(3) 0.03022(15) Uani 1 1 d . . . . .
H45 H 0.392614 0.622869 0.540621 0.036 Uiso 1 1 calc R U . . .
C47 C 0.25187(6) 0.73204(7) 0.43528(4) 0.02819(14) Uani 1 1 d . . . . .
H47 H 0.196984 0.778745 0.427131 0.034 Uiso 1 1 calc R U . . .
C14 C 0.19057(6) 0.54925(8) 0.06581(3) 0.02813(14) Uani 1 1 d . . . . .
H14 H 0.224862 0.486432 0.054777 0.034 Uiso 1 1 calc R U . . .
C41 C 0.68316(6) 0.57685(8) 0.39440(3) 0.02913(15) Uani 1 1 d . . . . .
H41 H 0.730759 0.620926 0.416170 0.035 Uiso 1 1 calc R U . . .
C23 C 0.27057(6) 0.18078(7) 0.29431(4) 0.02804(14) Uani 1 1 d . . . . .
H23 H 0.302386 0.218800 0.267160 0.034 Uiso 1 1 calc R U . . .
C32 C -0.10304(6) 0.43517(8) 0.26502(4) 0.03118(15) Uani 1 1 d . . . . .
H32 H -0.137419 0.501043 0.271597 0.037 Uiso 1 1 calc R U . . .
C8 C 0.42574(6) 0.42019(7) 0.15318(4) 0.03073(15) Uani 1 1 d . . . . .
H8 H 0.403448 0.380191 0.183254 0.037 Uiso 1 1 calc R U . . .
C46 C 0.28680(6) 0.70642(7) 0.49103(4) 0.03030(15) Uani 1 1 d . . . . .
H46 H 0.255585 0.734845 0.521035 0.036 Uiso 1 1 calc R U . . .
C27 C 0.14037(6) 0.16939(8) 0.35122(4) 0.03061(15) Uani 1 1 d . . . . .
H27 H 0.084249 0.200402 0.363573 0.037 Uiso 1 1 calc R U . . .
C39 C 0.64102(6) 0.42005(9) 0.33436(4) 0.03425(18) Uani 1 1 d . . . . .
H39 H 0.659617 0.356997 0.314360 0.041 Uiso 1 1 calc R U . . .
C31 C -0.15186(6) 0.34499(8) 0.23869(4) 0.03308(17) Uani 1 1 d . . . . .
H31 H -0.219530 0.348856 0.227458 0.040 Uiso 1 1 calc R U . . .
C30 C -0.10144(6) 0.24910(8) 0.22882(4) 0.03171(16) Uani 1 1 d . . . . .
H30 H -0.134948 0.186996 0.211152 0.038 Uiso 1 1 calc R U . . .
C40 C 0.71110(6) 0.48395(9) 0.36590(4) 0.03463(18) Uani 1 1 d . . . . .
H40 H 0.777336 0.464506 0.367998 0.042 Uiso 1 1 calc R U . . .
C15 C 0.11228(6) 0.59152(10) 0.03005(4) 0.03572(19) Uani 1 1 d . . . . .
H15 H 0.092762 0.556726 -0.005349 0.043 Uiso 1 1 calc R U . . .
C12 C 0.41744(6) 0.58141(10) 0.09250(3) 0.03420(18) Uani 1 1 d . . . . .
H12 H 0.390507 0.651865 0.081434 0.041 Uiso 1 1 calc R U . . .
C24 C 0.30733(7) 0.08056(7) 0.31724(5) 0.03673(19) Uani 1 1 d . . . . .
H24 H 0.365220 0.051029 0.306446 0.044 Uiso 1 1 calc R U . . .
C17 C 0.09133(7) 0.73485(10) 0.09708(5) 0.0390(2) Uani 1 1 d . . . . .
H17 H 0.057675 0.798535 0.107673 0.047 Uiso 1 1 calc R U . . .
C26 C 0.17664(7) 0.06809(9) 0.37281(5) 0.0395(2) Uani 1 1 d . . . . .
H26 H 0.144346 0.028980 0.399379 0.047 Uiso 1 1 calc R U . . .
C25 C 0.25960(7) 0.02407(8) 0.35571(5) 0.0424(2) Uani 1 1 d . . . . .
H25 H 0.283837 -0.045283 0.370479 0.051 Uiso 1 1 calc R U . . .
C16 C 0.06267(7) 0.68371(11) 0.04557(4) 0.0416(2) Uani 1 1 d . . . . .
H16 H 0.009157 0.711857 0.021010 0.050 Uiso 1 1 calc R U . . .
C9 C 0.50292(7) 0.37981(10) 0.12784(5) 0.0414(2) Uani 1 1 d . . . . .
H9 H 0.533809 0.312591 0.141018 0.050 Uiso 1 1 calc R U . . .
C11 C 0.49376(7) 0.53866(13) 0.06707(4) 0.0467(3) Uani 1 1 d . . . . .
H11 H 0.517983 0.579777 0.037996 0.056 Uiso 1 1 calc R U . . .
C10 C 0.53480(7) 0.43690(13) 0.08366(4) 0.0486(3) Uani 1 1 d . . . . .
H10 H 0.584545 0.406654 0.064746 0.058 Uiso 1 1 calc R U . . .
C18 C 0.16934(6) 0.69323(7) 0.13342(3) 0.02797(14) Uani 1 1 d . . . . .
H18 H 0.188963 0.728654 0.168632 0.034 Uiso 1 1 calc R U . . .
C5 C 0.27971(5) 0.45018(6) 0.32249(3) 0.02012(11) Uani 1 1 d . . . . .
N4 N 0.27852(5) 0.40712(6) 0.37769(3) 0.02470(12) Uani 1 1 d D . . . .
N7 N 0.22656(8) 0.36997(9) 0.45945(3) 0.0466(2) Uani 1 1 d D . . . .
C34 C 0.34582(7) 0.33757(7) 0.40711(4) 0.03241(17) Uani 1 1 d D . . . .
H34 H 0.403499 0.310514 0.394930 0.039 Uiso 1 1 calc R U . . .
C35 C 0.31301(9) 0.31570(9) 0.45686(4) 0.0439(2) Uani 1 1 d D . . . .
H35 H 0.344861 0.269622 0.485843 0.053 Uiso 1 1 calc R U . . .
C36 C 0.20748(7) 0.42395(9) 0.41112(3) 0.03349(17) Uani 1 1 d D . . . .
H36 H 0.151835 0.468561 0.400902 0.040 Uiso 1 1 calc R U . . .
C3 C 0.21233(5) 0.45469(6) 0.22308(3) 0.01956(11) Uani 1 1 d D . . . .
N2A N 0.1506(3) 0.4056(3) 0.17713(15) 0.0249(9) Uani 0.683(10) 1 d D . P A 1
N6A N 0.0222(3) 0.3799(4) 0.1115(2) 0.0396(9) Uani 0.683(10) 1 d D . P A 1
C19A C 0.1629(3) 0.3089(3) 0.15120(16) 0.0313(6) Uani 0.683(10) 1 d D . P A 1
H19A H 0.218000 0.262225 0.158029 0.038 Uiso 0.683(10) 1 calc R U P A 1
C20A C 0.0842(3) 0.2890(4) 0.11389(17) 0.0500(9) Uani 0.683(10) 1 d D . P A 1
H20A H 0.072522 0.222700 0.092371 0.060 Uiso 0.683(10) 1 calc R U P A 1
C21A C 0.0581(4) 0.4424(5) 0.1544(3) 0.0289(12) Uani 0.683(10) 1 d D . P A 1
H21A H 0.025773 0.504126 0.168200 0.035 Uiso 0.683(10) 1 calc R U P A 1
N2B N 0.1476(5) 0.4100(6) 0.1783(3) 0.0198(16) Uani 0.317(10) 1 d D . P A 2
N6B N 0.1011(5) 0.3034(5) 0.1036(3) 0.0367(13) Uani 0.317(10) 1 d D . P A 2
C19B C 0.0626(8) 0.4440(10) 0.1558(5) 0.025(2) Uani 0.317(10) 1 d D . P A 2
H19B H 0.033323 0.512304 0.164222 0.030 Uiso 0.317(10) 1 calc R U P A 2
C20B C 0.0236(7) 0.3689(11) 0.1196(5) 0.040(2) Uani 0.317(10) 1 d D . P A 2
H20B H -0.043132 0.359870 0.106606 0.048 Uiso 0.317(10) 1 calc R U P A 2
C21B C 0.1803(6) 0.3221(6) 0.1429(3) 0.0285(11) Uani 0.317(10) 1 d D . P A 2
H21B H 0.241448 0.286593 0.146259 0.034 Uiso 0.317(10) 1 calc R U P A 2

loop_
_atom_site_aniso_label
_atom_site_aniso_U_11
_atom_site_aniso_U_22
_atom_site_aniso_U_33
_atom_site_aniso_U_23
_atom_site_aniso_U_13
_atom_site_aniso_U_12
N5 0.0181(2) 0.0237(2) 0.0158(2) -0.00242(17) -0.00169(16) 0.00013(19)
N1 0.0200(2) 0.0304(3) 0.0148(2) 0.00216(19) 0.00055(17) 0.0023(2)
N3 0.0193(2) 0.0206(2) 0.0252(3) 0.00344(19) -0.00237(19) -0.00235(19)
N 0.0302(3) 0.0336(3) 0.0288(3) 0.0044(3) 0.0014(2) -0.0079(3)
C6 0.0193(2) 0.0206(2) 0.0154(2) -0.00009(18) -0.00144(18) -0.0011(2)
C1 0.0196(2) 0.0221(3) 0.0159(2) 0.00065(19) -0.00081(18) -0.0014(2)
C2 0.0193(2) 0.0224(3) 0.0153(2) 0.00018(19) -0.00073(18) 0.0001(2)
C 0.0229(3) 0.0262(3) 0.0184(3) 0.0014(2) -0.0005(2) -0.0019(2)
C4 0.0197(2) 0.0199(2) 0.0181(2) 0.00069(19) -0.00098(19) -0.0017(2)
C37 0.0191(2) 0.0233(3) 0.0169(2) -0.0002(2) -0.00027(18) -0.0001(2)
C43 0.0200(2) 0.0192(2) 0.0167(2) -0.00041(18) -0.00016(18) -0.0001(2)
C48 0.0200(3) 0.0236(3) 0.0241(3) 0.0002(2) -0.0007(2) 0.0017(2)
C22 0.0212(3) 0.0215(3) 0.0264(3) 0.0042(2) -0.0038(2) -0.0028(2)
C13 0.0203(3) 0.0290(3) 0.0157(2) 0.0024(2) 0.00001(19) -0.0002(2)
C7 0.0203(3) 0.0334(3) 0.0185(3) -0.0040(2) 0.0007(2) 0.0006(2)
C28 0.0196(3) 0.0237(3) 0.0219(3) 0.0029(2) -0.0007(2) -0.0015(2)
C29 0.0224(3) 0.0264(3) 0.0300(3) 0.0005(2) -0.0037(2) -0.0029(2)
C42 0.0212(3) 0.0266(3) 0.0230(3) -0.0006(2) -0.0019(2) -0.0028(2)
C38 0.0232(3) 0.0311(3) 0.0234(3) -0.0064(2) -0.0004(2) 0.0034(3)
C44 0.0305(3) 0.0290(3) 0.0165(3) 0.0010(2) 0.0006(2) 0.0073(3)
C33 0.0256(3) 0.0255(3) 0.0269(3) 0.0023(2) 0.0029(2) 0.0011(3)
C45 0.0370(4) 0.0348(4) 0.0190(3) -0.0017(3) 0.0043(3) 0.0047(3)
C47 0.0232(3) 0.0267(3) 0.0349(4) -0.0038(3) 0.0047(3) 0.0026(3)
C14 0.0268(3) 0.0392(4) 0.0174(3) -0.0009(2) -0.0009(2) -0.0033(3)
C41 0.0205(3) 0.0391(4) 0.0266(3) 0.0018(3) -0.0011(2) -0.0046(3)
C23 0.0228(3) 0.0237(3) 0.0360(4) 0.0023(3) -0.0020(3) -0.0009(2)
C32 0.0255(3) 0.0332(4) 0.0352(4) 0.0062(3) 0.0053(3) 0.0050(3)
C8 0.0251(3) 0.0307(3) 0.0351(4) -0.0083(3) -0.0005(3) 0.0027(3)
C46 0.0319(4) 0.0309(3) 0.0296(3) -0.0066(3) 0.0097(3) 0.0007(3)
C27 0.0260(3) 0.0329(4) 0.0313(4) 0.0104(3) -0.0025(3) -0.0053(3)
C39 0.0257(3) 0.0458(5) 0.0307(4) -0.0095(3) 0.0019(3) 0.0086(3)
C31 0.0202(3) 0.0397(4) 0.0383(4) 0.0103(3) 0.0002(3) -0.0002(3)
C30 0.0231(3) 0.0342(4) 0.0354(4) 0.0048(3) -0.0051(3) -0.0058(3)
C40 0.0203(3) 0.0523(5) 0.0310(4) -0.0023(3) 0.0024(3) 0.0040(3)
C15 0.0273(3) 0.0584(6) 0.0197(3) 0.0059(3) -0.0035(2) -0.0079(4)
C12 0.0254(3) 0.0576(5) 0.0196(3) 0.0038(3) 0.0032(2) -0.0016(3)
C24 0.0260(3) 0.0258(3) 0.0550(6) 0.0052(3) -0.0070(3) 0.0011(3)
C17 0.0278(4) 0.0459(5) 0.0432(5) 0.0107(4) 0.0039(3) 0.0114(4)
C26 0.0324(4) 0.0372(4) 0.0451(5) 0.0205(4) -0.0089(3) -0.0097(3)
C25 0.0316(4) 0.0284(4) 0.0618(6) 0.0167(4) -0.0141(4) -0.0042(3)
C16 0.0249(3) 0.0631(6) 0.0347(4) 0.0183(4) -0.0041(3) 0.0038(4)
C9 0.0266(4) 0.0482(5) 0.0472(5) -0.0245(4) -0.0035(3) 0.0072(4)
C11 0.0270(4) 0.0927(9) 0.0210(3) -0.0062(4) 0.0055(3) -0.0032(5)
C10 0.0243(3) 0.0868(9) 0.0339(4) -0.0282(5) 0.0008(3) 0.0061(4)
C18 0.0253(3) 0.0330(4) 0.0257(3) 0.0016(3) 0.0035(2) 0.0039(3)
C5 0.0223(3) 0.0211(3) 0.0159(2) 0.00154(19) -0.00146(19) -0.0025(2)
N4 0.0301(3) 0.0259(3) 0.0169(2) 0.00352(19) -0.0013(2) -0.0057(2)
N7 0.0594(6) 0.0577(5) 0.0219(3) 0.0083(3) 0.0025(3) -0.0205(5)
C34 0.0409(4) 0.0294(3) 0.0236(3) 0.0067(3) -0.0079(3) -0.0043(3)
C35 0.0628(6) 0.0423(5) 0.0228(3) 0.0128(3) -0.0091(4) -0.0148(5)
C36 0.0373(4) 0.0425(4) 0.0210(3) 0.0024(3) 0.0050(3) -0.0102(4)
C3 0.0195(2) 0.0218(3) 0.0164(2) -0.00064(19) -0.00171(18) -0.0009(2)
N2A 0.0230(12) 0.0308(16) 0.0179(12) 0.0000(9) -0.0085(9) -0.0029(9)
N6A 0.0426(11) 0.0470(10) 0.0239(17) 0.0030(10) -0.0159(9) -0.0156(7)
C19A 0.0325(9) 0.0324(13) 0.0285(11) -0.0092(8) 0.0024(6) -0.0029(8)
C20A 0.0502(11) 0.067(2) 0.0327(12) -0.0192(12) 0.0052(9) -0.0250(12)
C21A 0.0178(12) 0.041(2) 0.026(2) 0.0081(14) -0.0046(10) -0.0025(12)
N2B 0.025(3) 0.0143(19) 0.021(3) -0.0067(15) 0.0074(18) -0.0008(16)
N6B 0.053(3) 0.0282(13) 0.0233(19) -0.0051(12) -0.0151(17) -0.0104(17)
C19B 0.029(4) 0.031(4) 0.013(3) -0.003(2) -0.006(2) -0.011(3)
C20B 0.029(2) 0.073(5) 0.016(2) 0.004(2) -0.0050(15) -0.016(2)
C21B 0.041(3) 0.0195(13) 0.0221(19) -0.0030(12) -0.0073(17) -0.0039(17)

loop_
_atom_type_symbol
_atom_type_description
_atom_type_scat_dispersion_real
_atom_type_scat_dispersion_imag
_atom_type_scat_source
C C 0.0020 0.0012 'International Tables Vol C Tables 4.2.6.8 and 6.1.1.4'
N N 0.0042 0.0025 'International Tables Vol C Tables 4.2.6.8 and 6.1.1.4'
Cl Cl 0.1198 0.1216 'International Tables Vol C Tables 4.2.6.8 and 6.1.1.4'
H H 0.0000 0.0000 'International Tables Vol C Tables 4.2.6.8 and 6.1.1.4'

loop_
_geom_angle_atom_site_label_1
_geom_angle_atom_site_label_2
_geom_angle_atom_site_label_3
_geom_angle
_geom_angle_site_symmetry_1
_geom_angle_site_symmetry_3
_geom_angle_publ_flag
C6 N5 C37 119.26(6) . . ?
C6 N5 C43 116.53(6) . . ?
C37 N5 C43 122.78(6) . . ?
C2 N1 C7 117.98(6) . . ?
C2 N1 C13 120.63(6) . . ?
C7 N1 C13 119.19(6) . . ?
C4 N3 C28 121.86(6) . . ?
C4 N3 C22 118.95(6) . . ?
C28 N3 C22 118.96(6) . . ?
C5 C6 C1 119.06(6) . . ?
C5 C6 N5 120.92(6) . . ?
C1 C6 N5 119.98(6) . . ?
C6 C1 C2 121.28(6) . . ?
C6 C1 C 118.58(6) . . ?
C2 C1 C 120.13(6) . . ?
C3 C2 N1 122.13(6) . . ?
C3 C2 C1 118.76(6) . . ?
N1 C2 C1 118.91(6) . . ?
N C C1 177.90(8) . . ?
N3 C4 C3 120.81(6) . . ?
N3 C4 C5 119.55(6) . . ?
C3 C4 C5 119.25(6) . . ?
C38 C37 C42 119.19(7) . . ?
C38 C37 N5 120.19(6) . . ?
C42 C37 N5 120.61(6) . . ?
C44 C43 C48 119.45(7) . . ?
C44 C43 N5 121.55(6) . . ?
C48 C43 N5 118.97(6) . . ?
C47 C48 C43 120.25(7) . . ?
C47 C48 H48 119.9 . . ?
C43 C48 H48 119.9 . . ?
C23 C22 C27 120.23(7) . . ?
C23 C22 N3 120.68(7) . . ?
C27 C22 N3 119.09(7) . . ?
C18 C13 C14 120.06(7) . . ?
C18 C13 N1 118.85(6) . . ?
C14 C13 N1 121.08(7) . . ?
C12 C7 C8 120.02(8) . . ?
C12 C7 N1 119.00(8) . . ?
C8 C7 N1 120.97(7) . . ?
C33 C28 C29 119.95(7) . . ?
C33 C28 N3 120.46(7) . . ?
C29 C28 N3 119.57(7) . . ?
C30 C29 C28 119.83(8) . . ?
C30 C29 H29 120.1 . . ?
C28 C29 H29 120.1 . . ?
C41 C42 C37 120.02(7) . . ?
C41 C42 H42 120.0 . . ?
C37 C42 H42 120.0 . . ?
C39 C38 C37 120.06(7) . . ?
C39 C38 H38 120.0 . . ?
C37 C38 H38 120.0 . . ?
C45 C44 C43 120.02(7) . . ?
C45 C44 H44 120.0 . . ?
C43 C44 H44 120.0 . . ?
C28 C33 C32 119.57(8) . . ?
C28 C33 H33 120.2 . . ?
C32 C33 H33 120.2 . . ?
C46 C45 C44 120.59(8) . . ?
C46 C45 H45 119.7 . . ?
C44 C45 H45 119.7 . . ?
C46 C47 C48 120.10(7) . . ?
C46 C47 H47 120.0 . . ?
C48 C47 H47 120.0 . . ?
C15 C14 C13 119.40(9) . . ?
C15 C14 H14 120.3 . . ?
C13 C14 H14 120.3 . . ?
C40 C41 C42 120.82(8) . . ?
C40 C41 H41 119.6 . . ?
C42 C41 H41 119.6 . . ?
C22 C23 C24 119.68(8) . . ?
C22 C23 H23 120.2 . . ?
C24 C23 H23 120.2 . . ?
C31 C32 C33 120.43(8) . . ?
C31 C32 H32 119.8 . . ?
C33 C32 H32 119.8 . . ?
C9 C8 C7 119.72(10) . . ?
C9 C8 H8 120.1 . . ?
C7 C8 H8 120.1 . . ?
C45 C46 C47 119.53(8) . . ?
C45 C46 H46 120.2 . . ?
C47 C46 H46 120.2 . . ?
C26 C27 C22 119.46(9) . . ?
C26 C27 H27 120.3 . . ?
C22 C27 H27 120.3 . . ?
C40 C39 C38 120.77(8) . . ?
C40 C39 H39 119.6 . . ?
C38 C39 H39 119.6 . . ?
C32 C31 C30 119.70(8) . . ?
C32 C31 H31 120.1 . . ?
C30 C31 H31 120.1 . . ?
C29 C30 C31 120.49(8) . . ?
C29 C30 H30 119.8 . . ?
C31 C30 H30 119.8 . . ?
C39 C40 C41 119.12(7) . . ?
C39 C40 H40 120.4 . . ?
C41 C40 H40 120.4 . . ?
C16 C15 C14 120.62(9) . . ?
C16 C15 H15 119.7 . . ?
C14 C15 H15 119.7 . . ?
C7 C12 C11 119.22(10) . . ?
C7 C12 H12 120.4 . . ?
C11 C12 H12 120.4 . . ?
C25 C24 C23 120.02(9) . . ?
C25 C24 H24 120.0 . . ?
C23 C24 H24 120.0 . . ?
C16 C17 C18 120.27(10) . . ?
C16 C17 H17 119.9 . . ?
C18 C17 H17 119.9 . . ?
C25 C26 C27 120.26(9) . . ?
C25 C26 H26 119.9 . . ?
C27 C26 H26 119.9 . . ?
C24 C25 C26 120.31(8) . . ?
C24 C25 H25 119.8 . . ?
C26 C25 H25 119.8 . . ?
C15 C16 C17 119.75(8) . . ?
C15 C16 H16 120.1 . . ?
C17 C16 H16 120.1 . . ?
C10 C9 C8 120.36(11) . . ?
C10 C9 H9 119.8 . . ?
C8 C9 H9 119.8 . . ?
C10 C11 C12 120.85(10) . . ?
C10 C11 H11 119.6 . . ?
C12 C11 H11 119.6 . . ?
C9 C10 C11 119.58(9) . . ?
C9 C10 H10 120.2 . . ?
C11 C10 H10 120.2 . . ?
C13 C18 C17 119.88(8) . . ?
C13 C18 H18 120.1 . . ?
C17 C18 H18 120.1 . . ?
C6 C5 C4 120.78(6) . . ?
C6 C5 N4 119.89(6) . . ?
C4 C5 N4 119.31(6) . . ?
C36 N4 C34 106.95(7) . . ?
C36 N4 C5 125.89(7) . . ?
C34 N4 C5 127.12(8) . . ?
C36 N7 C35 105.67(9) . . ?
C35 C34 N4 106.08(10) . . ?
C35 C34 H34 127.0 . . ?
N4 C34 H34 127.0 . . ?
C34 C35 N7 110.30(9) . . ?
C34 C35 H35 124.9 . . ?
N7 C35 H35 124.9 . . ?
N7 C36 N4 111.00(10) . . ?
N7 C36 H36 124.5 . . ?
N4 C36 H36 124.5 . . ?
C2 C3 C4 120.75(6) . . ?
C2 C3 N2B 120.0(4) . . ?
C4 C3 N2B 118.7(4) . . ?
C2 C3 N2A 119.3(2) . . ?
C4 C3 N2A 118.9(2) . . ?
C19A N2A C21A 105.2(3) . . ?
C19A N2A C3 127.7(3) . . ?
C21A N2A C3 126.7(3) . . ?
C21A N6A C20A 104.2(4) . . ?
N2A C19A C20A 108.6(3) . . ?
N2A C19A H19A 125.7 . . ?
C20A C19A H19A 125.7 . . ?
C19A C20A N6A 109.8(4) . . ?
C19A C20A H20A 125.1 . . ?
N6A C20A H20A 125.1 . . ?
N6A C21A N2A 111.0(4) . . ?
N6A C21A H21A 124.5 . . ?
N2A C21A H21A 124.5 . . ?
C19B N2B C3 130.6(7) . . ?
C19B N2B C21B 109.0(6) . . ?
C3 N2B C21B 119.6(6) . . ?
C21B N6B C20B 107.4(6) . . ?
N2B C19B C20B 109.3(9) . . ?
N2B C19B H19B 125.3 . . ?
C20B C19B H19B 125.3 . . ?
C19B C20B N6B 106.8(8) . . ?
C19B C20B H20B 126.6 . . ?
N6B C20B H20B 126.6 . . ?
N6B C21B N2B 103.2(6) . . ?
N6B C21B H21B 128.4 . . ?
N2B C21B H21B 128.4 . . ?

loop_
_geom_bond_atom_site_label_1
_geom_bond_atom_site_label_2
_geom_bond_distance
_geom_bond_site_symmetry_2
_geom_bond_publ_flag
N5 C6 1.4130(9) . ?
N5 C37 1.4188(9) . ?
N5 C43 1.4242(9) . ?
N1 C2 1.4051(9) . ?
N1 C7 1.4208(10) . ?
N1 C13 1.4288(10) . ?
N3 C4 1.3974(9) . ?
N3 C28 1.4175(10) . ?
N3 C22 1.4242(10) . ?
N C 1.1534(10) . ?
C6 C5 1.3979(9) . ?
C6 C1 1.4065(9) . ?
C1 C2 1.4118(10) . ?
C1 C 1.4332(10) . ?
C2 C3 1.4020(10) . ?
C4 C3 1.4111(9) . ?
C4 C5 1.4122(10) . ?
C37 C38 1.3966(10) . ?
C37 C42 1.3991(10) . ?
C43 C44 1.3915(10) . ?
C43 C48 1.3949(10) . ?
C48 C47 1.3928(11) . ?
C48 H48 0.9500 . ?
C22 C23 1.3921(12) . ?
C22 C27 1.3927(11) . ?
C13 C18 1.3862(11) . ?
C13 C14 1.3968(11) . ?
C7 C12 1.3887(12) . ?
C7 C8 1.3972(12) . ?
C28 C33 1.3918(11) . ?
C28 C29 1.3963(11) . ?
C29 C30 1.3868(11) . ?
C29 H29 0.9500 . ?
C42 C41 1.3902(11) . ?
C42 H42 0.9500 . ?
C38 C39 1.3936(12) . ?
C38 H38 0.9500 . ?
C44 C45 1.3902(11) . ?
C44 H44 0.9500 . ?
C33 C32 1.3960(12) . ?
C33 H33 0.9500 . ?
C45 C46 1.3885(13) . ?
C45 H45 0.9500 . ?
C47 C46 1.3905(13) . ?
C47 H47 0.9500 . ?
C14 C15 1.3926(12) . ?
C14 H14 0.9500 . ?
C41 C40 1.3901(14) . ?
C41 H41 0.9500 . ?
C23 C24 1.3931(12) . ?
C23 H23 0.9500 . ?
C32 C31 1.3867(14) . ?
C32 H32 0.9500 . ?
C8 C9 1.3920(13) . ?
C8 H8 0.9500 . ?
C46 H46 0.9500 . ?
C27 C26 1.3915(13) . ?
C27 H27 0.9500 . ?
C39 C40 1.3866(14) . ?
C39 H39 0.9500 . ?
C31 C30 1.3872(14) . ?
C31 H31 0.9500 . ?
C30 H30 0.9500 . ?
C40 H40 0.9500 . ?
C15 C16 1.3835(17) . ?
C15 H15 0.9500 . ?
C12 C11 1.3933(14) . ?
C12 H12 0.9500 . ?
C24 C25 1.3822(16) . ?
C24 H24 0.9500 . ?
C17 C16 1.3858(17) . ?
C17 C18 1.3940(13) . ?
C17 H17 0.9500 . ?
C26 C25 1.3844(17) . ?
C26 H26 0.9500 . ?
C25 H25 0.9500 . ?
C16 H16 0.9500 . ?
C9 C10 1.3803(19) . ?
C9 H9 0.9500 . ?
C11 C10 1.386(2) . ?
C11 H11 0.9500 . ?
C10 H10 0.9500 . ?
C18 H18 0.9500 . ?
C5 N4 1.4178(9) . ?
N4 C36 1.3685(12) . ?
N4 C34 1.3796(11) . ?
N7 C36 1.3198(12) . ?
N7 C35 1.3821(18) . ?
C34 C35 1.3539(14) . ?
C34 H34 0.9500 . ?
C35 H35 0.9500 . ?
C36 H36 0.9500 . ?
C3 N2B 1.413(5) . ?
C3 N2A 1.430(2) . ?
N2A C19A 1.338(5) . ?
N2A C21A 1.407(5) . ?
N6A C21A 1.315(5) . ?
N6A C20A 1.391(5) . ?
C19A C20A 1.343(5) . ?
C19A H19A 0.9500 . ?
C20A H20A 0.9500 . ?
C21A H21A 0.9500 . ?
N2B C19B 1.304(11) . ?
N2B C21B 1.463(10) . ?
N6B C21B 1.371(8) . ?
N6B C20B 1.431(10) . ?
C19B C20B 1.317(12) . ?
C19B H19B 0.9500 . ?
C20B H20B 0.9500 . ?
C21B H21B 0.9500 . ?

loop_
_geom_torsion_atom_site_label_1
_geom_torsion_atom_site_label_2
_geom_torsion_atom_site_label_3
_geom_torsion_atom_site_label_4
_geom_torsion
_geom_torsion_site_symmetry_1
_geom_torsion_site_symmetry_2
_geom_torsion_site_symmetry_3
_geom_torsion_site_symmetry_4
_geom_torsion_publ_flag
C37 N5 C6 C5 112.75(8) . . . . ?
C43 N5 C6 C5 -53.97(9) . . . . ?
C37 N5 C6 C1 -69.55(9) . . . . ?
C43 N5 C6 C1 123.73(7) . . . . ?
C5 C6 C1 C2 0.86(10) . . . . ?
N5 C6 C1 C2 -176.88(6) . . . . ?
C5 C6 C1 C 179.68(6) . . . . ?
N5 C6 C1 C 1.94(10) . . . . ?
C7 N1 C2 C3 -111.39(8) . . . . ?
C13 N1 C2 C3 51.64(10) . . . . ?
C7 N1 C2 C1 63.40(9) . . . . ?
C13 N1 C2 C1 -133.57(7) . . . . ?
C6 C1 C2 C3 1.87(10) . . . . ?
C C1 C2 C3 -176.93(6) . . . . ?
C6 C1 C2 N1 -173.10(6) . . . . ?
C C1 C2 N1 8.10(10) . . . . ?
C28 N3 C4 C3 -55.23(10) . . . . ?
C22 N3 C4 C3 119.17(8) . . . . ?
C28 N3 C4 C5 132.05(7) . . . . ?
C22 N3 C4 C5 -53.55(10) . . . . ?
C6 N5 C37 C38 -20.07(10) . . . . ?
C43 N5 C37 C38 145.78(7) . . . . ?
C6 N5 C37 C42 159.52(6) . . . . ?
C43 N5 C37 C42 -34.63(10) . . . . ?
C6 N5 C43 C44 134.65(7) . . . . ?
C37 N5 C43 C44 -31.56(10) . . . . ?
C6 N5 C43 C48 -43.45(9) . . . . ?
C37 N5 C43 C48 150.34(7) . . . . ?
C44 C43 C48 C47 -2.92(11) . . . . ?
N5 C43 C48 C47 175.23(7) . . . . ?
C4 N3 C22 C23 -39.29(10) . . . . ?
C28 N3 C22 C23 135.28(8) . . . . ?
C4 N3 C22 C27 141.24(7) . . . . ?
C28 N3 C22 C27 -44.19(10) . . . . ?
C2 N1 C13 C18 57.23(10) . . . . ?
C7 N1 C13 C18 -139.94(7) . . . . ?
C2 N1 C13 C14 -123.70(8) . . . . ?
C7 N1 C13 C14 39.13(10) . . . . ?
C2 N1 C7 C12 -153.05(7) . . . . ?
C13 N1 C7 C12 43.67(10) . . . . ?
C2 N1 C7 C8 28.20(10) . . . . ?
C13 N1 C7 C8 -135.08(7) . . . . ?
C4 N3 C28 C33 -46.25(10) . . . . ?
C22 N3 C28 C33 139.35(7) . . . . ?
C4 N3 C28 C29 135.24(8) . . . . ?
C22 N3 C28 C29 -39.16(10) . . . . ?
C33 C28 C29 C30 0.27(12) . . . . ?
N3 C28 C29 C30 178.79(7) . . . . ?
C38 C37 C42 C41 -0.71(11) . . . . ?
N5 C37 C42 C41 179.69(7) . . . . ?
C42 C37 C38 C39 -0.26(12) . . . . ?
N5 C37 C38 C39 179.34(8) . . . . ?
C48 C43 C44 C45 2.02(12) . . . . ?
N5 C43 C44 C45 -176.07(7) . . . . ?
C29 C28 C33 C32 -1.31(11) . . . . ?
N3 C28 C33 C32 -179.82(7) . . . . ?
C43 C44 C45 C46 0.21(13) . . . . ?
C43 C48 C47 C46 1.59(12) . . . . ?
C18 C13 C14 C15 -1.48(12) . . . . ?
N1 C13 C14 C15 179.46(7) . . . . ?
C37 C42 C41 C40 0.92(12) . . . . ?
C27 C22 C23 C24 0.10(12) . . . . ?
N3 C22 C23 C24 -179.36(8) . . . . ?
C28 C33 C32 C31 1.37(12) . . . . ?
C12 C7 C8 C9 -3.75(12) . . . . ?
N1 C7 C8 C9 174.98(7) . . . . ?
C44 C45 C46 C47 -1.55(14) . . . . ?
C48 C47 C46 C45 0.65(13) . . . . ?
C23 C22 C27 C26 -1.58(12) . . . . ?
N3 C22 C27 C26 177.89(8) . . . . ?
C37 C38 C39 C40 1.04(14) . . . . ?
C33 C32 C31 C30 -0.38(13) . . . . ?
C28 C29 C30 C31 0.73(13) . . . . ?
C32 C31 C30 C29 -0.68(14) . . . . ?
C38 C39 C40 C41 -0.83(15) . . . . ?
C42 C41 C40 C39 -0.15(14) . . . . ?
C13 C14 C15 C16 0.71(13) . . . . ?
C8 C7 C12 C11 4.75(13) . . . . ?
N1 C7 C12 C11 -174.02(8) . . . . ?
C22 C23 C24 C25 1.57(14) . . . . ?
C22 C27 C26 C25 1.39(15) . . . . ?
C23 C24 C25 C26 -1.76(16) . . . . ?
C27 C26 C25 C24 0.27(16) . . . . ?
C14 C15 C16 C17 0.28(15) . . . . ?
C18 C17 C16 C15 -0.52(16) . . . . ?
C7 C8 C9 C10 -0.81(13) . . . . ?
C7 C12 C11 C10 -1.25(15) . . . . ?
C8 C9 C10 C11 4.30(14) . . . . ?
C12 C11 C10 C9 -3.28(15) . . . . ?
C14 C13 C18 C17 1.26(12) . . . . ?
N1 C13 C18 C17 -179.66(8) . . . . ?
C16 C17 C18 C13 -0.25(14) . . . . ?
C1 C6 C5 C4 -1.56(10) . . . . ?
N5 C6 C5 C4 176.16(6) . . . . ?
C1 C6 C5 N4 177.05(6) . . . . ?
N5 C6 C5 N4 -5.23(10) . . . . ?
N3 C4 C5 C6 172.36(6) . . . . ?
C3 C4 C5 C6 -0.48(10) . . . . ?
N3 C4 C5 N4 -6.26(10) . . . . ?
C3 C4 C5 N4 -179.09(6) . . . . ?
C6 C5 N4 C36 115.09(9) . . . . ?
C4 C5 N4 C36 -66.29(10) . . . . ?
C6 C5 N4 C34 -67.54(10) . . . . ?
C4 C5 N4 C34 111.09(9) . . . . ?
C36 N4 C34 C35 -0.19(10) . . . . ?
C5 N4 C34 C35 -177.97(8) . . . . ?
N4 C34 C35 N7 -0.04(11) . . . . ?
C36 N7 C35 C34 0.26(12) . . . . ?
C35 N7 C36 N4 -0.38(12) . . . . ?
C34 N4 C36 N7 0.36(10) . . . . ?
C5 N4 C36 N7 178.18(8) . . . . ?
N1 C2 C3 C4 170.85(6) . . . . ?
C1 C2 C3 C4 -3.95(10) . . . . ?
N1 C2 C3 N2B -0.5(4) . . . . ?
C1 C2 C3 N2B -175.3(4) . . . . ?
N1 C2 C3 N2A 2.8(2) . . . . ?
C1 C2 C3 N2A -172.05(19) . . . . ?
N3 C4 C3 C2 -169.46(6) . . . . ?
C5 C4 C3 C2 3.28(10) . . . . ?
N3 C4 C3 N2B 2.0(4) . . . . ?
C5 C4 C3 N2B 174.8(4) . . . . ?
N3 C4 C3 N2A -1.3(2) . . . . ?
C5 C4 C3 N2A 171.43(19) . . . . ?
C2 C3 N2A C19A 91.1(5) . . . . ?
C4 C3 N2A C19A -77.2(5) . . . . ?
C2 C3 N2A C21A -97.5(6) . . . . ?
C4 C3 N2A C21A 94.2(6) . . . . ?
C21A N2A C19A C20A 1.5(5) . . . . ?
C3 N2A C19A C20A 174.4(4) . . . . ?
N2A C19A C20A N6A 5.6(4) . . . . ?
C21A N6A C20A C19A -10.7(6) . . . . ?
C20A N6A C21A N2A 11.7(8) . . . . ?
C19A N2A C21A N6A -8.6(8) . . . . ?
C3 N2A C21A N6A 178.4(5) . . . . ?
C2 C3 N2B C19B -94.0(13) . . . . ?
C4 C3 N2B C19B 94.5(13) . . . . ?
C2 C3 N2B C21B 74.7(8) . . . . ?
C4 C3 N2B C21B -96.8(7) . . . . ?
C3 N2B C19B C20B -172.3(10) . . . . ?
C21B N2B C19B C20B 18.1(15) . . . . ?
N2B C19B C20B N6B -21.6(16) . . . . ?
C21B N6B C20B C19B 16.9(13) . . . . ?
C20B N6B C21B N2B -6.0(8) . . . . ?
C19B N2B C21B N6B -6.8(11) . . . . ?
C3 N2B C21B N6B -177.7(6) . . . . ?
